data_1545336
loop_
_publ_author_name
'Zhang, Shiqian'
'Liu, Zhiqiang'
'Fang, Qi'

_publ_section_title
;
 Synthesis, Structures, and Optoelectronic Properties of Pyrene-Fused
 Thioxanthenes.
;
_journal_issue 6
_journal_name_full 'Organic letters'
_journal_page_first 1382
_journal_page_last 1385
_journal_paper_doi 10.1021/acs.orglett.7b00276
_journal_volume 19
_journal_year 2017
_chemical_formula_sum 'C23 H16 S'
_chemical_formula_weight 324.42
_chemical_name_systematic
; 
 ? 
;
_space_group_IT_number 14
_symmetry_cell_setting monoclinic
_symmetry_space_group_name_Hall '-P 2ybc'
_symmetry_space_group_name_H-M 'P 1 21/c 1'
_atom_sites_solution_hydrogens mixed
_atom_sites_solution_primary direct
_atom_sites_solution_secondary difmap
_audit_creation_method SHELXL-97
_cell_angle_alpha 90.00
_cell_angle_beta 102.3910(10)
_cell_angle_gamma 90.00
_cell_formula_units_Z 4
_cell_length_a 10.2837(2)
_cell_length_b 14.8777(2)
_cell_length_c 10.9847(2)
_cell_measurement_reflns_used 4029
_cell_measurement_temperature 300(2)
_cell_measurement_theta_max 24.11
_cell_measurement_theta_min 2.45
_cell_volume 1641.49(5)
_computing_cell_refinement 'Bruker SAINT'
_computing_data_collection 'Bruker APEX2'
_computing_data_reduction 'Bruker SAINT'
_computing_molecular_graphics 'Bruker SHELXTL'
_computing_publication_material 'Bruker SHELXTL'
_computing_structure_refinement 'SHELXL-97 (Sheldrick, 2008)'
_computing_structure_solution 'SHELXS-97 (Sheldrick, 2008)'
_diffrn_ambient_temperature 300(2)
_diffrn_detector_area_resol_mean 8.3
_diffrn_measured_fraction_theta_full 0.998
_diffrn_measured_fraction_theta_max 0.998
_diffrn_measurement_device_type 'Bruker APEX-II CCD'
_diffrn_measurement_method '\w scans'
_diffrn_radiation_monochromator graphite
_diffrn_radiation_source 'fine-focus sealed tube'
_diffrn_radiation_type MoK\a
_diffrn_radiation_wavelength 0.71073
_diffrn_reflns_av_R_equivalents 0.0565
_diffrn_reflns_av_sigmaI/netI 0.0451
_diffrn_reflns_limit_h_max 14
_diffrn_reflns_limit_h_min -11
_diffrn_reflns_limit_k_max 20
_diffrn_reflns_limit_k_min -20
_diffrn_reflns_limit_l_max 15
_diffrn_reflns_limit_l_min -14
_diffrn_reflns_number 25964
_diffrn_reflns_theta_full 29.30
_diffrn_reflns_theta_max 29.30
_diffrn_reflns_theta_min 2.03
_exptl_absorpt_coefficient_mu 0.197
_exptl_absorpt_correction_T_max 0.9852
_exptl_absorpt_correction_T_min 0.9299
_exptl_absorpt_correction_type multi-scan
_exptl_absorpt_process_details 'APEX2 Software Suite (Bruker, 2005)'
_exptl_crystal_colour colourless
_exptl_crystal_density_diffrn 1.313
_exptl_crystal_density_method 'not measured'
_exptl_crystal_description plate
_exptl_crystal_F_000 680
_exptl_crystal_size_max 0.38
_exptl_crystal_size_mid 0.27
_exptl_crystal_size_min 0.08
_refine_diff_density_max 0.324
_refine_diff_density_min -0.187
_refine_diff_density_rms 0.041
_refine_ls_extinction_method none
_refine_ls_goodness_of_fit_ref 0.853
_refine_ls_hydrogen_treatment mixed
_refine_ls_matrix_type full
_refine_ls_number_parameters 261
_refine_ls_number_reflns 4483
_refine_ls_number_restraints 2
_refine_ls_restrained_S_all 0.855
_refine_ls_R_factor_all 0.1325
_refine_ls_R_factor_gt 0.0598
_refine_ls_shift/su_max 0.000
_refine_ls_shift/su_mean 0.000
_refine_ls_structure_factor_coef Fsqd
_refine_ls_weighting_details 'calc w=1/[\s^2^(Fo^2^)+(0.1112P)^2^+0.0000P] where P=(Fo^2^+2Fc^2^)/3'
_refine_ls_weighting_scheme calc
_refine_ls_wR_factor_gt 0.1711
_refine_ls_wR_factor_ref 0.1932
_reflns_number_gt 1806
_reflns_number_total 4483
_reflns_threshold_expression >2sigma(I)
_cod_data_source_file ol7b00276_si_002.cif
_cod_data_source_block 16fq14raw
_cod_depositor_comments
;
The following automatic conversions were performed:

'_symmetry_cell_setting' value 'Monoclinic' changed to 'monoclinic'
according to
/home/data/users/saulius/crontab/automatic-downloads/rss-feeds/ACS/lib/dictionaries/cif_core.dic
dictionary named 'cif_core.dic' version 2.4.2 from 2011-04-26.

Automatic conversion script
Id: cif_fix_values 4973 2017-02-22 13:04:09Z antanas 

 Adding full bibliography for 1545331--1545337.cif.
;
_cod_original_sg_symbol_H-M P2(1)/c
_cod_database_code 1545336

loop_
_symmetry_equiv_pos_as_xyz
'x, y, z'
'-x, y+1/2, -z+1/2'
'-x, -y, -z'
'x, -y-1/2, z-1/2'

loop_
_atom_site_label
_atom_site_type_symbol
_atom_site_fract_x
_atom_site_fract_y
_atom_site_fract_z
_atom_site_U_iso_or_equiv
_atom_site_adp_type
_atom_site_occupancy
_atom_site_symmetry_multiplicity
_atom_site_calc_flag
_atom_site_refinement_flags
S1 S 0.48169(8) 0.08529(4) 0.61812(6) 0.1020(3) Uani 1 1 d .
C3 C 0.8617(5) -0.1841(2) 1.0945(5) 0.1382(15) Uani 1 1 d .
C4 C 0.8948(3) -0.14635(19) 0.9924(4) 0.1151(10) Uani 1 1 d .
C15 C 0.8285(3) -0.06324(17) 0.9443(3) 0.0972(8) Uani 1 1 d U
C14 C 0.7331(3) -0.02513(17) 1.0039(2) 0.1044(8) Uani 1 1 d U
C13 C 0.6705(3) 0.05615(15) 0.9558(2) 0.0967(8) Uani 1 1 d .
H13 H 0.6086 0.0828 0.9950 0.116 Uiso 1 1 calc R
C12 C 0.7003(3) 0.09682(14) 0.8503(2) 0.0903(8) Uani 1 1 d .
C17 C 0.6317(3) 0.18397(13) 0.8032(2) 0.0842(7) Uani 1 1 d .
C22 C 0.5287(3) 0.18769(12) 0.69720(19) 0.0796(6) Uani 1 1 d .
C21 C 0.4668(3) 0.26954(14) 0.6615(2) 0.0952(8) Uani 1 1 d .
C20 C 0.5080(3) 0.34602(15) 0.7286(3) 0.0998(9) Uani 1 1 d .
C23 C 0.3380(5) 0.1142(2) 0.5010(4) 0.1182(11) Uani 1 1 d .
C16 C 0.8638(3) -0.02248(16) 0.8396(3) 0.0980(8) Uani 1 1 d .
C7 C 0.9614(3) -0.0583(2) 0.7843(4) 0.1242(11) Uani 1 1 d .
C8 C 0.9967(4) -0.0114(3) 0.6818(4) 0.1469(14) Uani 1 1 d .
H8 H 1.0635 -0.0338 0.6450 0.176 Uiso 1 1 calc R
C9 C 0.9330(5) 0.0649(3) 0.6393(5) 0.1598(16) Uani 1 1 d .
C10 C 0.8340(4) 0.1009(2) 0.6929(4) 0.1096(10) Uani 1 1 d .
C11 C 0.7967(3) 0.06019(16) 0.7906(3) 0.0951(8) Uani 1 1 d .
C6 C 1.0253(4) -0.1367(2) 0.8311(5) 0.1450(14) Uani 1 1 d U
H6 H 1.0918 -0.1600 0.7948 0.174 Uiso 1 1 calc R
C5 C 0.9930(4) -0.1805(2) 0.9285(5) 0.1343(14) Uani 1 1 d U
C2 C 0.7682(5) -0.1465(3) 1.1511(3) 0.1491(14) Uani 1 1 d .
H2 H 0.7470 -0.1741 1.2203 0.179 Uiso 1 1 calc R
C1 C 0.7065(4) -0.0688(2) 1.1059(3) 0.1211(10) Uani 1 1 d .
H1 H 0.6436 -0.0443 1.1457 0.145 Uiso 1 1 calc R
C18 C 0.6682(3) 0.26205(15) 0.8707(3) 0.1030(9) Uani 1 1 d .
C19 C 0.6057(3) 0.34303(16) 0.8320(3) 0.1100(10) Uani 1 1 d .
H4 H 0.639(2) 0.390(2) 0.879(2) 0.104(8) Uiso 1 1 d .
H3 H 0.920(4) -0.232(3) 1.145(3) 0.163(12) Uiso 1 1 d .
H5 H 1.018(4) -0.251(3) 0.972(4) 0.193(14) Uiso 1 1 d .
H10 H 0.791(3) 0.150(2) 0.649(2) 0.108(9) Uiso 1 1 d .
H9 H 0.956(5) 0.110(4) 0.566(4) 0.212(18) Uiso 1 1 d .
H23A H 0.354(3) 0.166(3) 0.443(3) 0.146(12) Uiso 1 1 d .
H23B H 0.306(3) 0.057(2) 0.458(3) 0.130(10) Uiso 1 1 d .
H23C H 0.268(3) 0.136(2) 0.541(3) 0.138(13) Uiso 1 1 d .
H18 H 0.748(2) 0.2547(16) 0.957(2) 0.104(7) Uiso 1 1 d .
H20 H 0.471(2) 0.401(2) 0.701(2) 0.112(8) Uiso 1 1 d .
H21 H 0.394(3) 0.2760(19) 0.583(3) 0.122(9) Uiso 1 1 d .

loop_
_atom_site_aniso_label
_atom_site_aniso_U_11
_atom_site_aniso_U_22
_atom_site_aniso_U_33
_atom_site_aniso_U_23
_atom_site_aniso_U_13
_atom_site_aniso_U_12
S1 0.1722(8) 0.0453(3) 0.0771(4) -0.0063(2) 0.0012(4) -0.0022(3)
C3 0.172(4) 0.0690(19) 0.146(3) 0.012(2) -0.027(3) 0.009(2)
C4 0.123(2) 0.0641(16) 0.138(3) -0.0174(18) -0.018(2) -0.0022(16)
C15 0.1043(18) 0.0572(13) 0.117(2) -0.0280(14) -0.0047(15) -0.0015(12)
C14 0.151(2) 0.0636(14) 0.0899(18) -0.0066(13) 0.0078(15) 0.0081(15)
C13 0.138(2) 0.0578(12) 0.0851(16) -0.0005(12) 0.0036(15) 0.0111(14)
C12 0.120(2) 0.0537(12) 0.0902(17) -0.0206(11) 0.0081(15) 0.0070(12)
C17 0.1266(19) 0.0457(10) 0.0807(14) -0.0113(9) 0.0230(14) 0.0079(11)
C22 0.1339(19) 0.0434(10) 0.0619(12) -0.0014(8) 0.0216(12) 0.0004(11)
C21 0.160(2) 0.0492(12) 0.0707(14) 0.0025(10) 0.0120(15) 0.0032(13)
C20 0.161(3) 0.0421(11) 0.0910(17) -0.0025(11) 0.0146(17) 0.0148(14)
C23 0.163(3) 0.0766(18) 0.103(2) -0.0175(17) 0.000(2) -0.001(2)
C16 0.1017(19) 0.0544(13) 0.128(2) -0.0241(14) 0.0037(17) -0.0106(13)
C7 0.106(2) 0.0741(18) 0.194(4) -0.041(2) 0.035(2) -0.0101(17)
C8 0.137(3) 0.101(3) 0.228(4) -0.036(3) 0.094(3) -0.022(2)
C9 0.180(4) 0.097(3) 0.229(5) -0.020(3) 0.102(4) -0.030(3)
C10 0.130(2) 0.0615(15) 0.152(3) -0.0135(18) 0.062(2) -0.0154(16)
C11 0.116(2) 0.0540(12) 0.114(2) -0.0215(13) 0.0204(16) -0.0096(13)
C6 0.119(3) 0.073(2) 0.226(4) -0.026(2) 0.002(3) -0.0040(19)
C5 0.105(2) 0.0586(17) 0.216(4) -0.035(2) -0.016(2) 0.0174(16)
C2 0.227(4) 0.096(2) 0.111(2) 0.023(2) 0.007(3) 0.014(3)
C1 0.178(3) 0.090(2) 0.0887(19) 0.0132(15) 0.0132(19) 0.0116(19)
C18 0.131(2) 0.0570(13) 0.1083(18) -0.0267(12) -0.0021(17) 0.0161(13)
C19 0.152(3) 0.0511(13) 0.117(2) -0.0311(14) 0.0057(19) 0.0148(14)

loop_
_atom_type_symbol
_atom_type_description
_atom_type_scat_dispersion_real
_atom_type_scat_dispersion_imag
_atom_type_scat_source
C C 0.0033 0.0016 'International Tables Vol C Tables 4.2.6.8 and 6.1.1.4'
H H 0.0000 0.0000 'International Tables Vol C Tables 4.2.6.8 and 6.1.1.4'
S S 0.1246 0.1234 'International Tables Vol C Tables 4.2.6.8 and 6.1.1.4'

loop_
_geom_angle_atom_site_label_1
_geom_angle_atom_site_label_2
_geom_angle_atom_site_label_3
_geom_angle
C22 S1 C23 104.05(14)
C4 C3 C2 121.9(3)
C4 C3 H3 121(2)
C2 C3 H3 115(2)
C3 C4 C5 125.5(4)
C3 C4 C15 118.0(4)
C5 C4 C15 116.5(4)
C14 C15 C16 122.1(2)
C14 C15 C4 119.4(3)
C16 C15 C4 118.5(3)
C1 C14 C15 118.0(3)
C1 C14 C13 123.6(3)
C15 C14 C13 118.4(3)
C12 C13 C14 121.0(3)
C12 C13 H13 119.5
C14 C13 H13 119.5
C13 C12 C11 121.3(2)
C13 C12 C17 119.0(2)
C11 C12 C17 119.7(2)
C18 C17 C22 118.9(2)
C18 C17 C12 118.8(2)
C22 C17 C12 122.24(17)
C21 C22 C17 119.28(19)
C21 C22 S1 123.72(19)
C17 C22 S1 116.97(15)
C20 C21 C22 120.3(2)
C20 C21 H21 117.6(17)
C22 C21 H21 122.0(17)
C19 C20 C21 121.0(2)
C19 C20 H20 119.3(16)
C21 C20 H20 119.7(17)
S1 C23 H23A 113.9(19)
S1 C23 H23B 106.1(17)
H23A C23 H23B 115(3)
S1 C23 H23C 109.1(19)
H23A C23 H23C 105(3)
H23B C23 H23C 107(3)
C7 C16 C15 121.9(3)
C7 C16 C11 119.5(3)
C15 C16 C11 118.6(3)
C6 C7 C16 119.5(4)
C6 C7 C8 121.4(4)
C16 C7 C8 119.1(3)
C9 C8 C7 119.8(4)
C9 C8 H8 120.1
C7 C8 H8 120.1
C8 C9 C10 121.7(5)
C8 C9 H9 127(3)
C10 C9 H9 111(3)
C11 C10 C9 121.4(4)
C11 C10 H10 125.3(17)
C9 C10 H10 113.0(17)
C10 C11 C12 122.8(3)
C10 C11 C16 118.5(3)
C12 C11 C16 118.6(3)
C5 C6 C7 121.5(4)
C5 C6 H6 119.3
C7 C6 H6 119.3
C6 C5 C4 122.1(3)
C6 C5 H5 134(2)
C4 C5 H5 103(2)
C1 C2 C3 119.9(4)
C1 C2 H2 120.1
C3 C2 H2 120.1
C2 C1 C14 122.8(4)
C2 C1 H1 118.6
C14 C1 H1 118.6
C17 C18 C19 120.6(2)
C17 C18 H18 115.9(13)
C19 C18 H18 123.5(13)
C20 C19 C18 120.0(2)
C20 C19 H4 125.7(17)
C18 C19 H4 114.3(17)

loop_
_geom_bond_atom_site_label_1
_geom_bond_atom_site_label_2
_geom_bond_distance
S1 C22 1.769(2)
S1 C23 1.791(4)
C3 C4 1.361(5)
C3 C2 1.372(6)
C3 H3 1.01(4)
C4 C5 1.441(5)
C4 C15 1.455(4)
C15 C14 1.410(4)
C15 C16 1.415(4)
C14 C1 1.373(4)
C14 C13 1.418(3)
C13 C12 1.399(4)
C13 H13 0.9300
C12 C11 1.410(4)
C12 C17 1.513(3)
C17 C18 1.386(3)
C17 C22 1.397(3)
C22 C21 1.391(3)
C21 C20 1.373(3)
C21 H21 1.02(3)
C20 C19 1.346(4)
C20 H20 0.92(3)
C23 H23A 1.03(4)
C23 H23B 0.99(3)
C23 H23C 0.97(3)
C16 C7 1.387(4)
C16 C11 1.456(4)
C7 C6 1.383(5)
C7 C8 1.436(5)
C8 C9 1.343(6)
C8 H8 0.9300
C9 C10 1.389(5)
C9 H9 1.10(5)
C10 C11 1.358(4)
C10 H10 0.94(3)
C6 C5 1.353(6)
C6 H6 0.9300
C5 H5 1.16(4)
C2 C1 1.360(5)
C2 H2 0.9300
C1 H1 0.9300
C18 C19 1.388(3)
C18 H18 1.11(2)
C19 H4 0.89(3)

loop_
_geom_torsion_atom_site_label_1
_geom_torsion_atom_site_label_2
_geom_torsion_atom_site_label_3
_geom_torsion_atom_site_label_4
_geom_torsion
C2 C3 C4 C5 179.0(3)
C2 C3 C4 C15 0.6(5)
C3 C4 C15 C14 -0.2(4)
C5 C4 C15 C14 -178.7(2)
C3 C4 C15 C16 178.8(3)
C5 C4 C15 C16 0.3(3)
C16 C15 C14 C1 -179.2(3)
C4 C15 C14 C1 -0.2(4)
C16 C15 C14 C13 0.6(4)
C4 C15 C14 C13 179.6(2)
C1 C14 C13 C12 -179.0(3)
C15 C14 C13 C12 1.3(4)
C14 C13 C12 C11 -2.1(4)
C14 C13 C12 C17 -179.5(2)
C13 C12 C17 C18 72.3(3)
C11 C12 C17 C18 -105.0(3)
C13 C12 C17 C22 -104.6(3)
C11 C12 C17 C22 78.0(3)
C18 C17 C22 C21 0.8(4)
C12 C17 C22 C21 177.8(2)
C18 C17 C22 S1 -177.5(2)
C12 C17 C22 S1 -0.5(3)
C23 S1 C22 C21 -4.5(3)
C23 S1 C22 C17 173.7(2)
C17 C22 C21 C20 1.0(4)
S1 C22 C21 C20 179.2(2)
C22 C21 C20 C19 -2.1(5)
C14 C15 C16 C7 177.4(2)
C4 C15 C16 C7 -1.6(4)
C14 C15 C16 C11 -1.6(4)
C4 C15 C16 C11 179.4(2)
C15 C16 C7 C6 0.9(4)
C11 C16 C7 C6 179.9(3)
C15 C16 C7 C8 -177.2(3)
C11 C16 C7 C8 1.7(4)
C6 C7 C8 C9 -179.6(4)
C16 C7 C8 C9 -1.5(5)
C7 C8 C9 C10 0.8(7)
C8 C9 C10 C11 -0.3(6)
C9 C10 C11 C12 177.4(3)
C9 C10 C11 C16 0.5(5)
C13 C12 C11 C10 -175.8(3)
C17 C12 C11 C10 1.5(4)
C13 C12 C11 C16 1.1(4)
C17 C12 C11 C16 178.43(19)
C7 C16 C11 C10 -1.2(4)
C15 C16 C11 C10 177.8(2)
C7 C16 C11 C12 -178.3(2)
C15 C16 C11 C12 0.7(3)
C16 C7 C6 C5 1.2(5)
C8 C7 C6 C5 179.3(3)
C7 C6 C5 C4 -2.6(5)
C3 C4 C5 C6 -176.6(3)
C15 C4 C5 C6 1.7(4)
C4 C3 C2 C1 -0.6(6)
C3 C2 C1 C14 0.2(6)
C15 C14 C1 C2 0.1(5)
C13 C14 C1 C2 -179.6(3)
C22 C17 C18 C19 -1.6(4)
C12 C17 C18 C19 -178.7(3)
C21 C20 C19 C18 1.3(5)
C17 C18 C19 C20 0.6(5)
